data_2215729
loop_
_publ_author_name
'M\"uller, Manuela'
'Lerner, Hans-Wolfram'
'Bolte, Michael'

_publ_section_title
;
 Di-\m-hydroxido-bis[aquatrichloridotin(IV)] benzene hemisolvate
 monohydrate
;
_journal_coeditor_code AT2421
_journal_issue 11
_journal_name_full 'Acta Crystallographica Section E'
_journal_page_first m2765
_journal_page_last m2765
_journal_paper_doi 10.1107/S1600536807049185
_journal_volume 63
_journal_year 2007
_chemical_formula_iupac '[Sn2 Cl6 (O H)2 (H2 O)2], 0.5C6 H6, H2 O'
_chemical_formula_moiety 'Cl6 H6 O4 Sn2, 0.5(C6 H6), H2 O'
_chemical_formula_sum 'C3 H11 Cl6 O5 Sn2'
_chemical_formula_weight 577.20
_chemical_name_systematic
;
Di-\m-hydroxido-bis[aquatrichloridotin(IV)] benzene hemisolvate monohydrate
;
_space_group_IT_number 2
_symmetry_cell_setting triclinic
_symmetry_space_group_name_Hall '-P 1'
_symmetry_space_group_name_H-M 'P -1'
_atom_sites_solution_hydrogens geom
_atom_sites_solution_primary direct
_atom_sites_solution_secondary difmap
_audit_creation_method SHELXL-97
_cell_angle_alpha 74.180(9)
_cell_angle_beta 78.048(9)
_cell_angle_gamma 88.588(9)
_cell_formula_units_Z 2
_cell_length_a 6.3682(7)
_cell_length_b 10.8299(12)
_cell_length_c 11.8619(13)
_cell_measurement_reflns_used 10632
_cell_measurement_temperature 173(2)
_cell_measurement_theta_max 25.7
_cell_measurement_theta_min 3.1
_cell_volume 769.59(15)
_computing_cell_refinement 'X-AREA (Stoe & Cie, 2001)'
_computing_data_collection 'X-AREA (Stoe & Cie, 2001)'
_computing_data_reduction 'X-AREA (Stoe & Cie, 2001)'
_computing_molecular_graphics 'XP in SHELXTL-Plus (Sheldrick, 1991)'
_computing_publication_material 'SHELXL97 (Sheldrick, 1997)'
_computing_structure_refinement 'SHELXL97 (Sheldrick, 1997)'
_computing_structure_solution 'SHELXS97 (Sheldrick, 1990)'
_diffrn_ambient_temperature 173(2)
_diffrn_measured_fraction_theta_full 0.999
_diffrn_measured_fraction_theta_max 0.991
_diffrn_measurement_device_type 'Stoe IPDSII two-circle'
_diffrn_measurement_method \w
_diffrn_radiation_monochromator graphite
_diffrn_radiation_source 'fine-focus sealed tube'
_diffrn_radiation_type MoK\a
_diffrn_radiation_wavelength 0.71073
_diffrn_reflns_av_R_equivalents 0.0785
_diffrn_reflns_av_sigmaI/netI 0.0490
_diffrn_reflns_limit_h_max 7
_diffrn_reflns_limit_h_min -7
_diffrn_reflns_limit_k_max 13
_diffrn_reflns_limit_k_min -13
_diffrn_reflns_limit_l_max 14
_diffrn_reflns_limit_l_min -14
_diffrn_reflns_number 11598
_diffrn_reflns_theta_full 25.00
_diffrn_reflns_theta_max 25.62
_diffrn_reflns_theta_min 3.02
_diffrn_standards_number 0
_exptl_absorpt_coefficient_mu 4.286
_exptl_absorpt_correction_T_max 0.4965
_exptl_absorpt_correction_T_min 0.4524
_exptl_absorpt_correction_type multi-scan
_exptl_absorpt_process_details '(MULABS; Spek, 2003; Blessing, 1995)'
_exptl_crystal_colour colourless
_exptl_crystal_density_diffrn 2.491
_exptl_crystal_density_method 'not measured'
_exptl_crystal_description block
_exptl_crystal_F_000 542
_exptl_crystal_size_max 0.22
_exptl_crystal_size_mid 0.21
_exptl_crystal_size_min 0.19
_refine_diff_density_max 1.072
_refine_diff_density_min -1.562
_refine_ls_extinction_method none
_refine_ls_goodness_of_fit_ref 1.040
_refine_ls_hydrogen_treatment constr
_refine_ls_matrix_type full
_refine_ls_number_parameters 145
_refine_ls_number_reflns 2887
_refine_ls_number_restraints 0
_refine_ls_restrained_S_all 1.040
_refine_ls_R_factor_all 0.0508
_refine_ls_R_factor_gt 0.0397
_refine_ls_shift/su_max 0.000
_refine_ls_shift/su_mean 0.000
_refine_ls_structure_factor_coef Fsqd
_refine_ls_weighting_details 'calc w=1/[\s^2^(Fo^2^)+(0.0647P)^2^+0.5227P] where P=(Fo^2^+2Fc^2^)/3'
_refine_ls_weighting_scheme calc
_refine_ls_wR_factor_gt 0.1017
_refine_ls_wR_factor_ref 0.1070
_reflns_number_gt 2382
_reflns_number_total 2887
_reflns_threshold_expression I>2\s(I)
_cod_data_source_file at2421.cif
_cod_data_source_block I
_cod_depositor_comments
;
 Marking attached hydrogen atoms.

 Antanas Vaitkus,
 2017-03-27
;
_cod_database_code 2215729
_cod_database_fobs_code 2215729

loop_
_symmetry_equiv_pos_as_xyz
'x, y, z'
'-x, -y, -z'

loop_
_atom_site_type_symbol
_atom_site_label
_atom_site_fract_x
_atom_site_fract_y
_atom_site_fract_z
_atom_site_U_iso_or_equiv
_atom_site_adp_type
_atom_site_calc_flag
_atom_site_refinement_flags
_atom_site_occupancy
_atom_site_attached_hydrogens
Sn Sn1 0.18222(6) 0.78127(4) 0.63209(3) 0.01735(15) Uani d . 1 0
Sn Sn2 0.01184(6) 0.47034(4) 0.75109(3) 0.01833(15) Uani d . 1 0
Cl Cl1 0.0470(3) 0.96136(15) 0.69735(14) 0.0272(4) Uani d . 1 0
Cl Cl2 0.3898(3) 0.87397(17) 0.44209(14) 0.0298(4) Uani d . 1 0
Cl Cl3 0.4706(2) 0.75927(16) 0.73589(14) 0.0248(3) Uani d . 1 0
Cl Cl4 0.1403(3) 0.28184(17) 0.70417(16) 0.0337(4) Uani d . 1 0
Cl Cl5 -0.2737(3) 0.48558(17) 0.64389(14) 0.0270(4) Uani d . 1 0
Cl Cl6 -0.2008(3) 0.38714(17) 0.94412(14) 0.0302(4) Uani d . 1 0
O O1 -0.0872(7) 0.7947(5) 0.5432(4) 0.0260(10) Uani d . 1 2
O O2 0.2802(7) 0.4640(5) 0.8379(4) 0.0257(10) Uani d . 1 2
O O3 0.2191(7) 0.5961(4) 0.6082(4) 0.0208(9) Uani d . 1 1
O O4 -0.0274(7) 0.6559(4) 0.7707(4) 0.0190(9) Uani d . 1 1
O O5 0.2830(8) 0.2681(5) 1.0377(4) 0.0278(11) Uani d . 1 0
H H5A 0.2825 0.3284 0.9758 0.033 Uiso d R 1 0
H H5B 0.2068 0.2905 1.0950 0.033 Uiso d R 1 0
C C1 0.6070(17) 0.0702(8) 0.8914(8) 0.053(3) Uani d . 1 0
H H1 0.6824 0.1211 0.8159 0.063 Uiso calc R 1 0
C C2 0.4107(18) 0.0216(8) 0.9002(9) 0.050(2) Uani d . 1 0
H H2 0.3496 0.0348 0.8315 0.061 Uiso calc R 1 0
C C3 0.2988(14) -0.0484(9) 1.0120(11) 0.054(3) Uani d . 1 0
H H3 0.1573 -0.0809 1.0210 0.065 Uiso calc R 1 0

loop_
_atom_site_aniso_label
_atom_site_aniso_U_11
_atom_site_aniso_U_22
_atom_site_aniso_U_33
_atom_site_aniso_U_12
_atom_site_aniso_U_13
_atom_site_aniso_U_23
Sn1 0.0166(2) 0.0156(2) 0.0180(2) 0.00007(16) -0.00268(16) -0.00222(17)
Sn2 0.0197(2) 0.0152(2) 0.0189(2) -0.00060(16) -0.00191(17) -0.00422(17)
Cl1 0.0309(8) 0.0194(8) 0.0307(8) 0.0043(6) -0.0049(7) -0.0075(6)
Cl2 0.0268(8) 0.0334(9) 0.0215(7) -0.0035(7) 0.0020(6) 0.0001(7)
Cl3 0.0207(8) 0.0288(8) 0.0256(7) 0.0002(6) -0.0085(6) -0.0061(6)
Cl4 0.0428(10) 0.0222(9) 0.0397(9) 0.0073(7) -0.0092(8) -0.0145(7)
Cl5 0.0219(8) 0.0339(9) 0.0287(8) 0.0006(6) -0.0057(6) -0.0139(7)
Cl6 0.0320(9) 0.0292(9) 0.0229(7) -0.0082(7) 0.0043(6) -0.0033(7)
O1 0.024(2) 0.031(3) 0.024(2) 0.0016(19) -0.0092(19) -0.005(2)
O2 0.024(2) 0.028(3) 0.025(2) 0.0018(19) -0.0066(19) -0.006(2)
O3 0.022(2) 0.019(2) 0.021(2) -0.0006(17) 0.0006(17) -0.0085(17)
O4 0.019(2) 0.016(2) 0.021(2) 0.0000(17) -0.0017(17) -0.0039(17)
O5 0.034(3) 0.029(3) 0.017(2) 0.007(2) -0.0055(19) -0.0013(19)
C1 0.074(7) 0.029(4) 0.041(5) 0.000(4) 0.021(5) -0.011(4)
C2 0.080(7) 0.031(5) 0.056(5) 0.018(4) -0.045(5) -0.016(4)
C3 0.030(4) 0.039(5) 0.100(8) 0.004(4) -0.021(5) -0.025(5)

loop_
_atom_type_symbol
_atom_type_description
_atom_type_scat_dispersion_real
_atom_type_scat_dispersion_imag
_atom_type_scat_source
C C 0.0033 0.0016 'International Tables Vol C Tables 4.2.6.8 and 6.1.1.4'
H H 0.0000 0.0000 'International Tables Vol C Tables 4.2.6.8 and 6.1.1.4'
Cl Cl 0.1484 0.1585 'International Tables Vol C Tables 4.2.6.8 and 6.1.1.4'
O O 0.0106 0.0060 'International Tables Vol C Tables 4.2.6.8 and 6.1.1.4'
Sn Sn -0.6537 1.4246 'International Tables Vol C Tables 4.2.6.8 and 6.1.1.4'

loop_
_geom_angle_atom_site_label_1
_geom_angle_atom_site_label_2
_geom_angle_atom_site_label_3
_geom_angle_site_symmetry_1
_geom_angle_site_symmetry_3
_geom_angle
O4 Sn1 O3 . . 71.71(16)
O4 Sn1 O1 . . 82.67(17)
O3 Sn1 O1 . . 86.18(18)
O4 Sn1 Cl2 . . 160.56(13)
O3 Sn1 Cl2 . . 91.84(12)
O1 Sn1 Cl2 . . 86.04(13)
O4 Sn1 Cl1 . . 92.10(12)
O3 Sn1 Cl1 . . 163.20(12)
O1 Sn1 Cl1 . . 87.29(14)
Cl2 Sn1 Cl1 . . 103.15(6)
O4 Sn1 Cl3 . . 95.04(13)
O3 Sn1 Cl3 . . 92.68(13)
O1 Sn1 Cl3 . . 177.66(13)
Cl2 Sn1 Cl3 . . 96.05(6)
Cl1 Sn1 Cl3 . . 93.25(6)
O4 Sn2 O3 . . 71.60(16)
O4 Sn2 O2 . . 85.57(18)
O3 Sn2 O2 . . 82.77(18)
O4 Sn2 Cl4 . . 165.97(13)
O3 Sn2 Cl4 . . 95.83(13)
O2 Sn2 Cl4 . . 86.68(14)
O4 Sn2 Cl6 . . 89.85(12)
O3 Sn2 Cl6 . . 159.25(13)
O2 Sn2 Cl6 . . 86.68(13)
Cl4 Sn2 Cl6 . . 101.36(7)
O4 Sn2 Cl5 . . 93.53(13)
O3 Sn2 Cl5 . . 93.81(13)
O2 Sn2 Cl5 . . 176.57(13)
Cl4 Sn2 Cl5 . . 93.52(6)
Cl6 Sn2 Cl5 . . 96.63(6)
Sn2 O3 Sn1 . . 107.71(18)
Sn1 O4 Sn2 . . 108.94(18)
H5A O5 H5B . . 106.6
C2 C1 C3 . 2_657 121.6(9)
C2 C1 H1 . . 119.2
C3 C1 H1 2_657 . 119.2
C1 C2 C3 . . 118.6(8)
C1 C2 H2 . . 120.7
C3 C2 H2 . . 120.7
C1 C3 C2 2_657 . 119.7(8)
C1 C3 H3 2_657 . 120.2
C2 C3 H3 . . 120.2

loop_
_geom_bond_atom_site_label_1
_geom_bond_atom_site_label_2
_geom_bond_site_symmetry_2
_geom_bond_distance
Sn1 O4 . 2.072(4)
Sn1 O3 . 2.102(4)
Sn1 O1 . 2.175(5)
Sn1 Cl2 . 2.3307(16)
Sn1 Cl1 . 2.3685(16)
Sn1 Cl3 . 2.3876(16)
Sn2 O4 . 2.088(4)
Sn2 O3 . 2.091(4)
Sn2 O2 . 2.161(5)
Sn2 Cl4 . 2.3441(17)
Sn2 Cl6 . 2.3537(16)
Sn2 Cl5 . 2.4038(17)
O5 H5A . 0.8398
O5 H5B . 0.8391
C1 C2 . 1.341(14)
C1 C3 2_657 1.364(15)
C1 H1 . 0.9500
C2 C3 . 1.388(15)
C2 H2 . 0.9500
C3 C1 2_657 1.364(15)
C3 H3 . 0.9500

loop_
_geom_hbond_atom_site_label_D
_geom_hbond_atom_site_label_H
_geom_hbond_atom_site_label_A
_geom_hbond_site_symmetry_A
_geom_hbond_distance_DH
_geom_hbond_distance_HA
_geom_hbond_distance_DA
_geom_hbond_angle_DHA
O5 H5A O2 . 0.84 1.88 2.719(6) 179.6
O5 H5B O4 2_567 0.84 1.97 2.813(6) 179.7

loop_
_geom_torsion_atom_site_label_1
_geom_torsion_atom_site_label_2
_geom_torsion_atom_site_label_3
_geom_torsion_atom_site_label_4
_geom_torsion_site_symmetry_1
_geom_torsion_site_symmetry_4
_geom_torsion
O4 Sn2 O3 Sn1 . . 1.34(18)
O2 Sn2 O3 Sn1 . . -86.4(2)
Cl4 Sn2 O3 Sn1 . . -172.27(16)
Cl6 Sn2 O3 Sn1 . . -26.3(5)
Cl5 Sn2 O3 Sn1 . . 93.79(17)
O4 Sn1 O3 Sn2 . . -1.35(18)
O1 Sn1 O3 Sn2 . . -84.9(2)
Cl2 Sn1 O3 Sn2 . . -170.78(17)
Cl1 Sn1 O3 Sn2 . . -17.5(6)
Cl3 Sn1 O3 Sn2 . . 93.08(18)
O3 Sn1 O4 Sn2 . . 1.36(18)
O1 Sn1 O4 Sn2 . . 89.7(2)
Cl2 Sn1 O4 Sn2 . . 34.8(5)
Cl1 Sn1 O4 Sn2 . . 176.74(17)
Cl3 Sn1 O4 Sn2 . . -89.80(17)
O3 Sn2 O4 Sn1 . . -1.36(18)
O2 Sn2 O4 Sn1 . . 82.5(2)
Cl4 Sn2 O4 Sn1 . . 25.8(7)
Cl6 Sn2 O4 Sn1 . . 169.16(17)
Cl5 Sn2 O4 Sn1 . . -94.21(17)
C3 C1 C2 C3 2_657 . 2.5(15)
C1 C2 C3 C1 . 2_657 -2.5(15)
